data_9000082
loop_
_publ_author_name
'Douglass, R. M.'

_publ_section_title
;
 The crystal structure of sanbornite, BaSi2O5
;
_journal_name_full 'American Mineralogist'
_journal_page_first 517
_journal_page_last 536
_journal_volume 43
_journal_year 1958
_chemical_formula_sum 'Ba O5 Si2'
_chemical_name_mineral Sanbornite
_space_group_IT_number 62
_symmetry_space_group_name_Hall '-P 2n 2ac'
_symmetry_space_group_name_H-M 'P c m n'
_cell_angle_alpha 90
_cell_angle_beta 90
_cell_angle_gamma 90
_cell_length_a 4.63
_cell_length_b 7.69
_cell_length_c 13.53
_cell_formula_units_Z 4
_cell_volume 481.732
_database_code_amcsd 0000085
_exptl_crystal_density_diffrn 3.771
_cod_original_formula_sum 'Ba Si2 O5'
_cod_database_code 9000082

loop_
_space_group_symop_operation_xyz
x,y,z
x,1/2-y,z
-x,1/2+y,-z
1/2+x,1/2+y,1/2-z
1/2-x,1/2-y,1/2+z
1/2-x,y,1/2+z
1/2+x,-y,1/2-z
-x,-y,-z

loop_
_atom_site_label
_atom_site_fract_x
_atom_site_fract_y
_atom_site_fract_z
Ba 0.28700 0.25000 0.04500
Si 0.36300 0.05000 0.31700
O1 0.48000 0.25000 0.34800
O2 0.14600 0.06000 0.22000
O3 0.22800 0.97000 0.41600

loop_
_cod_related_entry_id
_cod_related_entry_database
_cod_related_entry_code
1 AMCSD 0000085
